data_4030309
loop_
_publ_author_name
'Han, Seo-Jung'
'Vogt, Florian'
'May, Jeremy A.'
'Krishnan, Shyam'
'Gatti, Michele'
'Virgil, Scott C.'
'Stoltz, Brian M.'

_publ_section_title
;
 Evolution of a Unified, Stereodivergent Approach to the Synthesis of
 Communesin F and Perophoramidine.
;
_journal_issue 1
_journal_name_full 'The Journal of organic chemistry'
_journal_page_first 528
_journal_paper_doi 10.1021/jo502534g
_journal_volume 80
_journal_year 2014
_chemical_formula_moiety 'C23 H24 Br N3 O4'
_chemical_formula_sum 'C23 H24 Br N3 O4'
_chemical_formula_weight 486.36
_chemical_name_systematic
; 
 ? 
;
_space_group_crystal_system monoclinic
_space_group_IT_number 14
_space_group_name_Hall '-P 2ybc'
_space_group_name_H-M_alt 'P 1 21/c 1'
_symmetry_space_group_name_Hall '-P 2ybc'
_symmetry_space_group_name_H-M 'P 1 21/c 1'
_atom_sites_solution_primary dual
_audit_creation_date 2012-10-29
_audit_creation_method
; 
  Olex2 1.2 
  (compiled Oct 26 2012 17:09:49, GUI svn.r4371) 
 SHELXL-2012,
 and manual edit
;
_cell_angle_alpha 90
_cell_angle_beta 107.683(2)
_cell_angle_gamma 90
_cell_formula_units_Z 4
_cell_length_a 8.9320(3)
_cell_length_b 27.1836(10)
_cell_length_c 9.0145(3)
_cell_measurement_reflns_used 9871
_cell_measurement_temperature 100
_cell_measurement_theta_max 31.55
_cell_measurement_theta_min 2.39
_cell_volume 2085.34(13)
_computing_cell_refinement 'SAINT V8.27B (Bruker-AXS, 2007)'
_computing_data_collection 'APEX2 2012.4-3 (Bruker-AXS, 2007)'
_computing_data_reduction 'SAINT V8.27B (Bruker-AXS, 2007)'
_computing_molecular_graphics 'DIAMOND 3 (Crystal Impact, 1999)'
_computing_publication_material
;
O. V. Dolomanov, L. J. Bourhis, R. J. Gildea, J. A. K. Howard and H. Puschmann,
OLEX2: a complete structure solution, refinement and analysis program.
J. Appl. Cryst. (2009). 42, 339-341.
 and SHELXTL (Bruker-AXS, 2007)
;
_computing_structure_refinement 'SHELXL-2012/6 (Sheldrick, 2012)'
_computing_structure_solution 'SHELXT (Sheldrick, 2012)'
_diffrn_ambient_temperature 100
_diffrn_detector_area_resol_mean 8.33
_diffrn_measured_fraction_theta_full 0.999
_diffrn_measured_fraction_theta_max 0.968
_diffrn_measurement_device_type 'Bruker APEX-II CCD'
_diffrn_measurement_method '\f and \w scans'
_diffrn_radiation_monochromator graphite
_diffrn_radiation_type MoK\a
_diffrn_radiation_wavelength 0.71073
_diffrn_reflns_av_R_equivalents 0.0574
_diffrn_reflns_av_unetI/netI 0.0362
_diffrn_reflns_Laue_measured_fraction_full 0.999
_diffrn_reflns_Laue_measured_fraction_max 0.968
_diffrn_reflns_limit_h_max 14
_diffrn_reflns_limit_h_min -15
_diffrn_reflns_limit_k_max 45
_diffrn_reflns_limit_k_min -46
_diffrn_reflns_limit_l_max 15
_diffrn_reflns_limit_l_min -15
_diffrn_reflns_number 104508
_diffrn_reflns_point_group_measured_fraction_full 0.999
_diffrn_reflns_point_group_measured_fraction_max 0.968
_diffrn_reflns_theta_full 25.000
_diffrn_reflns_theta_max 37.477
_diffrn_reflns_theta_min 2.393
_diffrn_source_current 30.0
_diffrn_source_power 1.5
_diffrn_source_target Mo
_diffrn_source_voltage 50.0
_diffrn_standards_number 0
_exptl_absorpt_coefficient_mu 2.008
_exptl_absorpt_correction_T_max 1.0000
_exptl_absorpt_correction_T_min 0.8324
_exptl_absorpt_correction_type multi-scan
_exptl_absorpt_process_details
; 
SADABS-2012/1 (Bruker,2012) was used for absorption correction. 
wR2(int) was 0.0657 before and 0.0498 after correction. 
The Ratio of minimum to maximum transmission is 0.8324. 
The \l/2 correction factor is 0.0015. 
;
_exptl_crystal_colour colourless
_exptl_crystal_density_diffrn 1.549
_exptl_crystal_description plate
_exptl_crystal_F_000 1000
_exptl_crystal_size_max 0.38
_exptl_crystal_size_mid 0.31
_exptl_crystal_size_min 0.07
_refine_diff_density_max 1.856
_refine_diff_density_min -1.085
_refine_diff_density_rms 0.096
_refine_ls_extinction_method none
_refine_ls_goodness_of_fit_ref 2.528
_refine_ls_hydrogen_treatment refall
_refine_ls_matrix_type full
_refine_ls_number_parameters 376
_refine_ls_number_reflns 10606
_refine_ls_number_restraints 0
_refine_ls_restrained_S_all 2.528
_refine_ls_R_factor_all 0.0694
_refine_ls_R_factor_gt 0.0470
_refine_ls_shift/su_max 0.001
_refine_ls_shift/su_mean 0.000
_refine_ls_structure_factor_coef Fsqd
_refine_ls_weighting_details
; 
 w=1/[\s^2^(Fo^2^)]  
;
_refine_ls_weighting_scheme calc
_refine_ls_wR_factor_gt 0.0646
_refine_ls_wR_factor_ref 0.0654
_reflns_Friedel_coverage 0.000
_reflns_number_gt 8291
_reflns_number_total 10606
_reflns_threshold_expression 'I > 2\s(I)'
_cod_data_source_file jo502534g_si_011.cif
_cod_data_source_block sjh02
_cod_depositor_comments
;
The following automatic conversions were performed:

'_diffrn_source_target' value 'MO' changed to 'Mo' according to
/home/saulius/struct/COD-crude-data--automatic-downloads/rss-feeds/ACS/lib/dictionaries/cif_core.dic
dictionary named 'cif_core.dic' version 2.4.2 from 2011-04-26.

Automatic conversion script
Id: cif_fix_values 2935 2014-11-11 08:27:57Z andrius 

 Adding full bibliography for 4030304--4030313.cif.
;
_cod_database_code 4030309
_olex2_refinement_description ' '
_shelx_estimated_absorpt_t_max 0.872
_shelx_estimated_absorpt_t_min 0.516
_shelx_space_group_comment
; 
The symmetry employed for this shelxl refinement is uniquely defined 
by the following loop, which should always be used as a source of 
symmetry information in preference to the above space-group names. 
They are only intended as comments. 
;
_shelxl_version_number 2012-6

loop_
_space_group_symop_operation_xyz
'x, y, z'
'-x, y+1/2, -z+1/2'
'-x, -y, -z'
'x, -y-1/2, z-1/2'

loop_
_atom_site_label
_atom_site_type_symbol
_atom_site_fract_x
_atom_site_fract_y
_atom_site_fract_z
_atom_site_U_iso_or_equiv
_atom_site_adp_type
_atom_site_occupancy
_atom_site_site_symmetry_order
_atom_site_calc_flag
Br1 Br 0.56164(2) 0.95282(2) 0.35880(2) 0.02022(4) Uani 1 1 d
O1 O 0.33199(10) 0.76604(3) 0.01450(11) 0.0191(2) Uani 1 1 d
O2 O 0.20935(12) 0.82628(4) 0.42226(12) 0.0225(2) Uani 1 1 d
H2 H 0.241(2) 0.7972(7) 0.452(2) 0.042(5) Uiso 1 1 d
O3 O 1.03396(10) 0.94298(3) 0.28514(11) 0.0180(2) Uani 1 1 d
O4 O 0.96955(10) 0.91179(3) 0.49074(10) 0.01806(19) Uani 1 1 d
N1 N 0.26702(12) 0.84100(4) -0.10331(12) 0.0136(2) Uani 1 1 d
N2 N 0.84872(12) 0.88442(4) 0.24588(12) 0.0130(2) Uani 1 1 d
N3 N 0.84193(15) 0.80595(5) 0.38132(14) 0.0222(3) Uani 1 1 d
H3 H 0.926(2) 0.8130(6) 0.424(2) 0.037(5) Uiso 1 1 d
C1 C 0.45419(14) 0.84175(4) 0.14635(14) 0.0114(2) Uani 1 1 d
C2 C 0.40401(13) 0.89380(4) 0.08834(14) 0.0106(2) Uani 1 1 d
C3 C 0.43197(14) 0.94048(4) 0.15193(14) 0.0135(2) Uani 1 1 d
C4 C 0.36064(15) 0.98194(5) 0.06817(16) 0.0172(3) Uani 1 1 d
H4 H 0.3826(16) 1.0125(6) 0.1186(16) 0.020(4) Uiso 1 1 d
C5 C 0.26019(15) 0.97647(5) -0.08151(16) 0.0187(3) Uani 1 1 d
H5 H 0.2190(18) 1.0046(6) -0.1356(18) 0.030(4) Uiso 1 1 d
C6 C 0.22569(15) 0.93059(5) -0.14918(15) 0.0165(3) Uani 1 1 d
H6 H 0.1594(16) 0.9254(5) -0.2490(17) 0.018(4) Uiso 1 1 d
C7 C 0.29655(14) 0.89056(5) -0.06157(14) 0.0123(2) Uani 1 1 d
C8 C 0.34610(14) 0.81068(5) 0.01385(14) 0.0131(2) Uani 1 1 d
C9 C 0.15339(18) 0.82429(6) -0.24678(16) 0.0214(3) Uani 1 1 d
H9A H 0.1722(18) 0.7897(6) -0.2524(18) 0.033(5) Uiso 1 1 d
H9B H 0.1764(18) 0.8403(6) -0.3323(19) 0.032(5) Uiso 1 1 d
H9C H 0.044(2) 0.8319(6) -0.2485(19) 0.036(5) Uiso 1 1 d
C10 C 0.41484(15) 0.82882(5) 0.29649(15) 0.0135(2) Uani 1 1 d
H10A H 0.4407(14) 0.7975(5) 0.3242(15) 0.009(3) Uiso 1 1 d
H10B H 0.4746(17) 0.8502(5) 0.3822(16) 0.021(4) Uiso 1 1 d
C11 C 0.24180(16) 0.83572(6) 0.28039(16) 0.0190(3) Uani 1 1 d
H11A H 0.2113(17) 0.8689(6) 0.2567(17) 0.026(4) Uiso 1 1 d
H11B H 0.1760(17) 0.8143(5) 0.1983(17) 0.021(4) Uiso 1 1 d
C12 C 0.62990(14) 0.82863(4) 0.15615(14) 0.0124(2) Uani 1 1 d
C13 C 0.67983(14) 0.85169(5) 0.02484(14) 0.0128(2) Uani 1 1 d
C14 C 0.62070(16) 0.84305(5) -0.13380(15) 0.0184(3) Uani 1 1 d
H14 H 0.5390(17) 0.8194(6) -0.1720(17) 0.021(4) Uiso 1 1 d
C15 C 0.68842(16) 0.86637(6) -0.23464(16) 0.0215(3) Uani 1 1 d
H15 H 0.6449(17) 0.8608(5) -0.3357(17) 0.023(4) Uiso 1 1 d
C16 C 0.81563(16) 0.89732(5) -0.17695(16) 0.0201(3) Uani 1 1 d
H16 H 0.8557(15) 0.9126(5) -0.2520(16) 0.015(4) Uiso 1 1 d
C17 C 0.87873(15) 0.90584(5) -0.01758(16) 0.0167(3) Uani 1 1 d
H17 H 0.9626(15) 0.9264(5) 0.0197(15) 0.012(3) Uiso 1 1 d
C18 C 0.80846(14) 0.88270(4) 0.08161(14) 0.0126(2) Uani 1 1 d
C19 C 0.75455(14) 0.84843(5) 0.30508(14) 0.0133(2) Uani 1 1 d
H19 H 0.7137(14) 0.8668(5) 0.3729(14) 0.007(3) Uiso 1 1 d
C20 C 0.83599(16) 0.76968(5) 0.26062(19) 0.0234(3) Uani 1 1 d
H20A H 0.8675(17) 0.7376(6) 0.3077(17) 0.023(4) Uiso 1 1 d
H20B H 0.9022(16) 0.7767(5) 0.1919(16) 0.015(4) Uiso 1 1 d
C21 C 0.66425(15) 0.77258(5) 0.16321(17) 0.0171(3) Uani 1 1 d
H21A H 0.6033(15) 0.7563(5) 0.2163(15) 0.010(3) Uiso 1 1 d
H21B H 0.6458(16) 0.7578(5) 0.0630(17) 0.018(4) Uiso 1 1 d
C22 C 0.95281(14) 0.91318(5) 0.35213(15) 0.0143(2) Uani 1 1 d
C23 C 1.15361(18) 0.97221(6) 0.3929(2) 0.0271(3) Uani 1 1 d
H23A H 1.1106(19) 0.9960(6) 0.4420(19) 0.035(5) Uiso 1 1 d
H23B H 1.2020(17) 0.9897(6) 0.3268(17) 0.021(4) Uiso 1 1 d
H23C H 1.2255(18) 0.9489(6) 0.4700(19) 0.030(4) Uiso 1 1 d

loop_
_atom_site_aniso_label
_atom_site_aniso_U_11
_atom_site_aniso_U_22
_atom_site_aniso_U_33
_atom_site_aniso_U_23
_atom_site_aniso_U_13
_atom_site_aniso_U_12
Br1 0.01887(7) 0.01894(6) 0.01828(6) -0.00708(6) -0.00121(5) -0.00055(6)
O1 0.0199(5) 0.0132(5) 0.0234(5) -0.0045(4) 0.0054(4) -0.0035(4)
O2 0.0251(5) 0.0251(6) 0.0230(5) 0.0092(4) 0.0159(4) 0.0086(4)
O3 0.0150(4) 0.0180(5) 0.0203(5) -0.0031(4) 0.0041(4) -0.0051(3)
O4 0.0139(4) 0.0245(5) 0.0136(4) -0.0030(4) 0.0009(4) 0.0008(4)
N1 0.0123(5) 0.0170(5) 0.0100(5) -0.0024(4) 0.0012(4) -0.0024(4)
N2 0.0114(5) 0.0152(5) 0.0116(5) -0.0003(4) 0.0026(4) -0.0017(4)
N3 0.0163(6) 0.0211(6) 0.0235(6) 0.0066(5) -0.0025(5) 0.0012(5)
C1 0.0110(5) 0.0111(5) 0.0115(5) -0.0008(4) 0.0025(4) -0.0006(4)
C2 0.0088(5) 0.0125(6) 0.0111(5) 0.0006(4) 0.0042(4) 0.0000(4)
C3 0.0108(5) 0.0153(6) 0.0143(6) -0.0018(5) 0.0037(4) -0.0009(5)
C4 0.0161(6) 0.0126(6) 0.0236(7) 0.0006(5) 0.0071(5) -0.0002(5)
C5 0.0161(6) 0.0181(7) 0.0218(7) 0.0086(5) 0.0054(5) 0.0038(5)
C6 0.0124(6) 0.0231(7) 0.0134(6) 0.0043(5) 0.0030(5) 0.0003(5)
C7 0.0109(5) 0.0158(6) 0.0111(6) -0.0002(5) 0.0049(4) -0.0019(4)
C8 0.0114(6) 0.0165(6) 0.0126(6) -0.0023(5) 0.0056(5) -0.0015(4)
C9 0.0216(7) 0.0265(8) 0.0122(6) -0.0053(6) -0.0006(5) -0.0040(6)
C10 0.0134(6) 0.0151(6) 0.0119(6) 0.0020(5) 0.0039(5) 0.0009(5)
C11 0.0160(6) 0.0247(7) 0.0188(7) 0.0078(6) 0.0091(5) 0.0060(6)
C12 0.0115(6) 0.0135(6) 0.0128(6) -0.0006(4) 0.0045(5) -0.0001(4)
C13 0.0121(6) 0.0129(6) 0.0142(6) -0.0003(5) 0.0055(5) 0.0011(4)
C14 0.0144(6) 0.0250(7) 0.0165(6) -0.0053(5) 0.0055(5) -0.0014(5)
C15 0.0216(7) 0.0320(8) 0.0112(6) -0.0031(6) 0.0057(5) 0.0015(6)
C16 0.0222(7) 0.0242(7) 0.0177(7) 0.0032(6) 0.0118(6) 0.0020(6)
C17 0.0153(6) 0.0171(6) 0.0191(7) -0.0005(5) 0.0074(5) -0.0013(5)
C18 0.0119(6) 0.0128(6) 0.0131(6) -0.0002(4) 0.0040(5) 0.0025(4)
C19 0.0103(5) 0.0172(6) 0.0119(6) 0.0019(5) 0.0029(5) 0.0004(5)
C20 0.0158(7) 0.0180(7) 0.0362(9) 0.0062(6) 0.0077(6) 0.0053(5)
C21 0.0155(6) 0.0137(6) 0.0235(7) -0.0003(5) 0.0078(5) 0.0013(5)
C22 0.0091(5) 0.0142(6) 0.0188(6) -0.0016(5) 0.0028(5) 0.0031(4)
C23 0.0209(8) 0.0299(8) 0.0313(9) -0.0133(7) 0.0093(7) -0.0119(6)

loop_
_atom_type_symbol
_atom_type_description
_atom_type_scat_dispersion_real
_atom_type_scat_dispersion_imag
_atom_type_scat_source
C C 0.0033 0.0016 'International Tables Vol C Tables 4.2.6.8 and 6.1.1.4'
H H 0.0000 0.0000 'International Tables Vol C Tables 4.2.6.8 and 6.1.1.4'
Br Br -0.2901 2.4595 'International Tables Vol C Tables 4.2.6.8 and 6.1.1.4'
N N 0.0061 0.0033 'International Tables Vol C Tables 4.2.6.8 and 6.1.1.4'
O O 0.0106 0.0060 'International Tables Vol C Tables 4.2.6.8 and 6.1.1.4'

loop_
_exptl_crystal_face_index_h
_exptl_crystal_face_index_k
_exptl_crystal_face_index_l
_exptl_crystal_face_perp_dist
-1.00 -1.00 0.00 0.1120
0.00 -1.00 0.00 0.0370
0.00 1.00 0.00 0.0320
2.00 -1.00 -2.00 0.1710
-1.00 -1.00 -3.00 0.1490
-1.00 0.00 0.00 0.1090
4.00 -2.00 1.00 0.1480
0.00 -4.00 1.00 0.0700
1.00 4.00 1.00 0.1150
1.00 -1.00 2.00 0.1230
3.00 7.00 7.00 0.1230
-1.00 9.00 1.00 0.0800
0.00 3.00 1.00 0.0980

loop_
_geom_angle_atom_site_label_1
_geom_angle_atom_site_label_2
_geom_angle_atom_site_label_3
_geom_angle
C11 O2 H2 108.4(11)
C22 O3 C23 114.73(11)
C7 N1 C9 124.25(11)
C8 N1 C7 111.34(10)
C8 N1 C9 124.10(11)
C18 N2 C19 111.20(10)
C22 N2 C18 131.13(11)
C22 N2 C19 117.66(10)
C19 N3 H3 110.4(14)
C19 N3 C20 107.07(11)
C20 N3 H3 110.6(14)
C2 C1 C8 101.12(9)
C2 C1 C10 113.01(10)
C2 C1 C12 114.20(10)
C8 C1 C12 107.26(9)
C10 C1 C8 107.47(10)
C10 C1 C12 112.73(10)
C3 C2 C1 135.27(11)
C3 C2 C7 116.19(11)
C7 C2 C1 108.38(10)
C2 C3 Br1 123.18(9)
C2 C3 C4 121.36(12)
C4 C3 Br1 115.42(9)
C3 C4 H4 117.3(9)
C5 C4 C3 119.63(13)
C5 C4 H4 123.1(9)
C4 C5 H5 117.6(10)
C6 C5 C4 121.31(12)
C6 C5 H5 121.0(10)
C5 C6 H6 123.9(9)
C7 C6 C5 117.20(12)
C7 C6 H6 118.9(9)
N1 C7 C2 109.69(10)
C6 C7 N1 126.00(11)
C6 C7 C2 124.23(12)
O1 C8 N1 125.30(12)
O1 C8 C1 125.66(11)
N1 C8 C1 109.04(10)
N1 C9 H9A 105.5(10)
N1 C9 H9B 108.1(10)
N1 C9 H9C 111.5(10)
H9A C9 H9B 108.5(13)
H9A C9 H9C 112.9(13)
H9B C9 H9C 110.0(13)
C1 C10 H10A 110.7(8)
C1 C10 H10B 110.0(8)
H10A C10 H10B 108.0(12)
C11 C10 C1 112.66(10)
C11 C10 H10A 108.2(8)
C11 C10 H10B 107.2(8)
O2 C11 C10 111.85(11)
O2 C11 H11A 104.6(9)
O2 C11 H11B 109.4(8)
C10 C11 H11A 110.7(9)
C10 C11 H11B 110.9(8)
H11A C11 H11B 109.2(12)
C13 C12 C1 112.53(10)
C13 C12 C19 103.10(10)
C13 C12 C21 109.61(10)
C19 C12 C1 114.00(10)
C21 C12 C1 113.78(10)
C21 C12 C19 102.92(10)
C14 C13 C12 128.56(11)
C14 C13 C18 119.71(11)
C18 C13 C12 111.60(10)
C13 C14 H14 119.7(9)
C13 C14 C15 119.53(13)
C15 C14 H14 120.6(9)
C14 C15 H15 116.8(10)
C16 C15 C14 120.22(13)
C16 C15 H15 122.9(10)
C15 C16 H16 116.3(8)
C15 C16 C17 121.18(13)
C17 C16 H16 122.5(8)
C16 C17 H17 120.7(8)
C18 C17 C16 117.89(12)
C18 C17 H17 121.4(8)
C13 C18 N2 108.90(10)
C17 C18 N2 129.64(11)
C17 C18 C13 121.45(11)
N2 C19 C12 104.58(9)
N2 C19 H19 104.9(8)
N3 C19 N2 114.37(10)
N3 C19 C12 105.97(11)
N3 C19 H19 111.9(8)
C12 C19 H19 115.2(8)
N3 C20 H20A 109.9(9)
N3 C20 H20B 116.1(8)
N3 C20 C21 101.40(11)
H20A C20 H20B 107.2(11)
C21 C20 H20A 113.9(9)
C21 C20 H20B 108.4(8)
C12 C21 H21A 110.3(8)
C12 C21 H21B 113.5(9)
C20 C21 C12 103.11(11)
C20 C21 H21A 108.7(8)
C20 C21 H21B 112.2(8)
H21A C21 H21B 108.8(12)
O3 C22 N2 112.08(11)
O4 C22 O3 124.48(12)
O4 C22 N2 123.44(12)
O3 C23 H23A 112.0(11)
O3 C23 H23B 103.6(9)
O3 C23 H23C 107.6(9)
H23A C23 H23B 106.2(13)
H23A C23 H23C 112.2(13)
H23B C23 H23C 115.1(12)

loop_
_geom_bond_atom_site_label_1
_geom_bond_atom_site_label_2
_geom_bond_distance
Br1 C3 1.9025(13)
O1 C8 1.2203(15)
O2 H2 0.856(18)
O2 C11 1.4180(16)
O3 C22 1.3461(15)
O3 C23 1.4446(17)
O4 C22 1.2132(15)
N1 C7 1.4020(16)
N1 C8 1.3567(16)
N1 C9 1.4531(16)
N2 C18 1.4145(15)
N2 C19 1.4905(16)
N2 C22 1.3609(16)
N3 H3 0.760(18)
N3 C19 1.4455(17)
N3 C20 1.457(2)
C1 C2 1.5279(16)
C1 C8 1.5399(17)
C1 C10 1.5387(17)
C1 C12 1.5856(17)
C2 C3 1.3835(17)
C2 C7 1.4026(16)
C3 C4 1.3978(18)
C4 H4 0.939(15)
C4 C5 1.3829(19)
C5 H5 0.921(16)
C5 C6 1.381(2)
C6 H6 0.925(14)
C6 C7 1.3800(18)
C9 H9A 0.960(17)
C9 H9B 0.961(16)
C9 H9C 0.996(17)
C10 H10A 0.897(13)
C10 H10B 0.984(15)
C10 C11 1.5195(18)
C11 H11A 0.946(16)
C11 H11B 0.983(15)
C12 C13 1.5211(17)
C12 C19 1.5569(17)
C12 C21 1.5515(17)
C13 C14 1.3857(17)
C13 C18 1.3912(17)
C14 H14 0.954(15)
C14 C15 1.3886(19)
C15 H15 0.888(15)
C15 C16 1.382(2)
C16 H16 0.952(13)
C16 C17 1.3941(19)
C17 H17 0.913(14)
C17 C18 1.3892(17)
C19 H19 0.943(12)
C20 H20A 0.974(15)
C20 H20B 0.997(14)
C20 C21 1.5206(19)
C21 H21A 0.939(13)
C21 H21B 0.956(14)
C23 H23A 0.931(16)
C23 H23B 0.962(15)
C23 H23C 1.013(16)

loop_
_geom_hbond_atom_site_label_D
_geom_hbond_atom_site_label_H
_geom_hbond_atom_site_label_A
_geom_hbond_distance_DH
_geom_hbond_distance_HA
_geom_hbond_distance_DA
_geom_hbond_angle_DHA
_geom_hbond_site_symmetry_A
O2 H2 O1 0.856(18) 1.911(18) 2.7632(14) 173.7(16) 4_576
N3 H3 O2 0.760(18) 2.557(17) 3.2367(16) 149.9(17) 1_655
C9 H9B O2 0.961(16) 2.349(16) 3.1717(18) 143.2(13) 1_554
C11 H11A O3 0.946(16) 2.623(15) 3.4637(17) 148.2(11) 1_455
C19 H19 Br1 0.943(12) 2.689(13) 3.4295(13) 135.9(10) .

loop_
_geom_torsion_atom_site_label_1
_geom_torsion_atom_site_label_2
_geom_torsion_atom_site_label_3
_geom_torsion_atom_site_label_4
_geom_torsion
Br1 C3 C4 C5 -177.92(10)
N3 C20 C21 C12 41.36(13)
C1 C2 C3 Br1 0.7(2)
C1 C2 C3 C4 -176.89(12)
C1 C2 C7 N1 2.65(13)
C1 C2 C7 C6 179.46(11)
C1 C10 C11 O2 -176.74(11)
C1 C12 C13 C14 -63.82(16)
C1 C12 C13 C18 120.52(11)
C1 C12 C19 N2 -115.94(11)
C1 C12 C19 N3 122.87(11)
C1 C12 C21 C20 -148.54(11)
C2 C1 C8 O1 -172.45(11)
C2 C1 C8 N1 6.69(12)
C2 C1 C10 C11 55.45(14)
C2 C1 C12 C13 -36.15(14)
C2 C1 C12 C19 80.80(13)
C2 C1 C12 C21 -161.59(10)
C2 C3 C4 C5 -0.13(19)
C3 C2 C7 N1 -173.44(10)
C3 C2 C7 C6 3.38(18)
C3 C4 C5 C6 1.5(2)
C4 C5 C6 C7 -0.46(19)
C5 C6 C7 N1 174.20(11)
C5 C6 C7 C2 -2.09(19)
C7 N1 C8 O1 173.50(11)
C7 N1 C8 C1 -5.64(13)
C7 C2 C3 Br1 175.44(8)
C7 C2 C3 C4 -2.17(18)
C8 N1 C7 C2 1.93(14)
C8 N1 C7 C6 -174.82(12)
C8 C1 C2 C3 169.52(13)
C8 C1 C2 C7 -5.49(12)
C8 C1 C10 C11 -55.23(14)
C8 C1 C12 C13 75.00(12)
C8 C1 C12 C19 -168.05(10)
C8 C1 C12 C21 -50.43(13)
C9 N1 C7 C2 175.73(11)
C9 N1 C7 C6 -1.02(19)
C9 N1 C8 O1 -0.3(2)
C9 N1 C8 C1 -179.45(11)
C10 C1 C2 C3 54.95(18)
C10 C1 C2 C7 -120.06(11)
C10 C1 C8 O1 -53.80(15)
C10 C1 C8 N1 125.34(10)
C10 C1 C12 C13 -166.91(10)
C10 C1 C12 C19 -49.96(14)
C10 C1 C12 C21 67.66(13)
C12 C1 C2 C3 -75.66(17)
C12 C1 C2 C7 109.32(11)
C12 C1 C8 O1 67.66(15)
C12 C1 C8 N1 -113.21(11)
C12 C1 C10 C11 -173.20(11)
C12 C13 C14 C15 -176.82(13)
C12 C13 C18 N2 -2.28(14)
C12 C13 C18 C17 176.80(11)
C13 C12 C19 N2 6.35(12)
C13 C12 C19 N3 -114.84(11)
C13 C12 C21 C20 84.49(13)
C13 C14 C15 C16 1.1(2)
C14 C13 C18 N2 -178.38(11)
C14 C13 C18 C17 0.70(19)
C14 C15 C16 C17 0.0(2)
C15 C16 C17 C18 -0.8(2)
C16 C17 C18 N2 179.29(12)
C16 C17 C18 C13 0.42(19)
C18 N2 C19 N3 107.20(12)
C18 N2 C19 C12 -8.26(13)
C18 N2 C22 O3 -3.45(18)
C18 N2 C22 O4 176.58(12)
C18 C13 C14 C15 -1.5(2)
C19 N2 C18 C13 6.79(14)
C19 N2 C18 C17 -172.19(12)
C19 N2 C22 O3 178.07(10)
C19 N2 C22 O4 -1.90(18)
C19 N3 C20 C21 -43.62(14)
C19 C12 C13 C14 172.91(13)
C19 C12 C13 C18 -2.76(13)
C19 C12 C21 C20 -24.69(13)
C20 N3 C19 N2 -86.84(13)
C20 N3 C19 C12 27.81(13)
C21 C12 C13 C14 63.85(16)
C21 C12 C13 C18 -111.81(12)
C21 C12 C19 N2 120.36(10)
C21 C12 C19 N3 -0.83(12)
C22 N2 C18 C13 -171.76(12)
C22 N2 C18 C17 9.3(2)
C22 N2 C19 N3 -74.03(14)
C22 N2 C19 C12 170.51(10)
C23 O3 C22 O4 3.77(18)
C23 O3 C22 N2 -176.20(11)
